data_4515761
loop_
_publ_author_name
'Xu, Yali'
'Chang, Fenzhen'
'Cao, Weidi'
'Liu, Xiaohua'
'Feng, Xiaoming'

_publ_section_title
;
 Catalytic Asymmetric Chemodivergent C2 Alkylation and [3 +
 2]-Cycloaddition of 3-Methylindoles with Aziridines
;
_journal_issue 11
_journal_name_full 'ACS Catalysis'
_journal_page_first 10261
_journal_paper_doi 10.1021/acscatal.8b02880
_journal_volume 8
_journal_year 2018
_chemical_absolute_configuration ad
_chemical_formula_sum 'C42 H60 Br2 F9 N4 O16 S3 Tm'
_chemical_formula_weight 1472.87
_space_group_crystal_system monoclinic
_space_group_IT_number 4
_space_group_name_Hall 'P 2yb'
_space_group_name_H-M_alt 'P 1 21 1'
_atom_sites_solution_hydrogens geom
_audit_creation_method SHELXL-2018/3
_cell_angle_alpha 90
_cell_angle_beta 93.281(12)
_cell_angle_gamma 90
_cell_formula_units_Z 2
_cell_length_a 9.458(3)
_cell_length_b 25.399(8)
_cell_length_c 11.670(4)
_cell_measurement_reflns_used 7005
_cell_measurement_temperature 170(2)
_cell_measurement_theta_max 27.17
_cell_measurement_theta_min 2.38
_cell_volume 2798.8(16)
_computing_structure_refinement 'SHELXL-2018/3 (Sheldrick, 2018)'
_diffrn_ambient_temperature 170(2)
_diffrn_measured_fraction_theta_full 0.998
_diffrn_measured_fraction_theta_max 0.985
_diffrn_measurement_device_type 'BRUKER D8 VENTURE PHOTON II'
_diffrn_radiation_type MoK\a
_diffrn_radiation_wavelength 0.71073
_diffrn_reflns_av_R_equivalents 0.0819
_diffrn_reflns_av_unetI/netI 0.1208
_diffrn_reflns_Laue_measured_fraction_full 0.998
_diffrn_reflns_Laue_measured_fraction_max 0.985
_diffrn_reflns_limit_h_max 12
_diffrn_reflns_limit_h_min -12
_diffrn_reflns_limit_k_max 33
_diffrn_reflns_limit_k_min -28
_diffrn_reflns_limit_l_max 14
_diffrn_reflns_limit_l_min -15
_diffrn_reflns_number 28060
_diffrn_reflns_point_group_measured_fraction_full 0.877
_diffrn_reflns_point_group_measured_fraction_max 0.830
_diffrn_reflns_theta_full 25.242
_diffrn_reflns_theta_max 28.465
_diffrn_reflns_theta_min 2.688
_exptl_absorpt_coefficient_mu 3.221
_exptl_absorpt_correction_T_max 0.7455
_exptl_absorpt_correction_T_min 0.5489
_exptl_absorpt_correction_type multi-scan
_exptl_absorpt_process_details
;
 SADABS 2016/2: Krause, L., Herbst-Irmer, R., Sheldrick G.M. & Stalke D.,
 J. Appl. Cryst. 48 (2015) 3-10
;
_exptl_crystal_density_diffrn 1.748
_exptl_crystal_description plate
_exptl_crystal_F_000 1472
_exptl_crystal_size_max 0.100
_exptl_crystal_size_mid 0.100
_exptl_crystal_size_min 0.010
_refine_diff_density_max 2.393
_refine_diff_density_min -2.171
_refine_diff_density_rms 0.188
_refine_ls_abs_structure_details
;
 Flack x determined using 2371 quotients [(I+)-(I-)]/[(I+)+(I-)]
 (Parsons, Flack and Wagner, Acta Cryst. B69 (2013) 249-259).
;
_refine_ls_abs_structure_Flack 0.070(9)
_refine_ls_extinction_method none
_refine_ls_goodness_of_fit_ref 1.028
_refine_ls_hydrogen_treatment constr
_refine_ls_matrix_type full
_refine_ls_number_parameters 773
_refine_ls_number_reflns 11725
_refine_ls_number_restraints 2399
_refine_ls_restrained_S_all 0.982
_refine_ls_R_factor_all 0.1180
_refine_ls_R_factor_gt 0.0778
_refine_ls_shift/su_max 0.001
_refine_ls_shift/su_mean 0.000
_refine_ls_structure_factor_coef Fsqd
_refine_ls_weighting_details 'w=1/[\s^2^(Fo^2^)+(0.1146P)^2^+5.3539P] where P=(Fo^2^+2Fc^2^)/3'
_refine_ls_weighting_scheme calc
_refine_ls_wR_factor_gt 0.1882
_refine_ls_wR_factor_ref 0.2152
_reflns_Friedel_coverage 0.649
_reflns_Friedel_fraction_full 0.749
_reflns_Friedel_fraction_max 0.668
_reflns_number_gt 8097
_reflns_number_total 11725
_reflns_threshold_expression 'I > 2\s(I)'
_cod_data_source_file cs8b02880_si_004.cif
_cod_data_source_block mo_20180511xyl_tmpiet2_0m
_cod_original_cell_volume 2798.7(15)
_cod_original_sg_symbol_H-M 'P 21'
_cod_database_code 4515761
_shelx_shelxl_version_number 2018/3
_shelx_space_group_comment
;
The symmetry employed for this shelxl refinement is uniquely defined
by the following loop, which should always be used as a source of
symmetry information in preference to the above space-group names.
They are only intended as comments.
;
_shelx_estimated_absorpt_t_min 0.739
_shelx_estimated_absorpt_t_max 0.968

loop_
_space_group_symop_operation_xyz
'x, y, z'
'-x, y+1/2, -z'

loop_
_atom_site_label
_atom_site_type_symbol
_atom_site_fract_x
_atom_site_fract_y
_atom_site_fract_z
_atom_site_U_iso_or_equiv
_atom_site_adp_type
_atom_site_occupancy
_atom_site_site_symmetry_order
_atom_site_calc_flag
_atom_site_refinement_flags_posn
_atom_site_refinement_flags_adp
_atom_site_refinement_flags_occupancy
_atom_site_disorder_assembly
_atom_site_disorder_group
C1_5 C 0.6905(19) 0.4993(7) 1.0210(15) 0.058(3) Uani 0.505(15) 1 d D U P A 2
F1_5 F 0.588(2) 0.4707(9) 1.0652(19) 0.065(4) Uani 0.505(15) 1 d D U P A 2
F2_5 F 0.670(2) 0.5488(7) 1.0568(19) 0.064(4) Uani 0.505(15) 1 d D U P A 2
F3_5 F 0.8117(19) 0.4834(9) 1.075(2) 0.065(4) Uani 0.505(15) 1 d D U P A 2
S1_5 S 0.6920(12) 0.4936(5) 0.8705(10) 0.053(3) Uani 0.505(15) 1 d D U P A 2
O1_5 O 0.712(3) 0.4385(7) 0.852(2) 0.058(4) Uani 0.505(15) 1 d D U P A 2
O2_5 O 0.553(2) 0.5110(13) 0.829(3) 0.056(4) Uani 0.505(15) 1 d D U P A 2
O3_5 O 0.803(2) 0.5288(11) 0.841(2) 0.060(4) Uani 0.505(15) 1 d D U P A 2
C1_4 C 0.5583(16) 0.5920(7) 0.3748(14) 0.110(3) Uani 1 1 d D U . . .
F1_4 F 0.6689(15) 0.5982(8) 0.3098(16) 0.117(3) Uani 1 1 d D U . . .
F2_4 F 0.4984(17) 0.6391(6) 0.3912(16) 0.115(3) Uani 1 1 d D U . . .
F3_4 F 0.4613(16) 0.5637(7) 0.3141(16) 0.120(3) Uani 1 1 d D U . . .
S1_4 S 0.6063(8) 0.5618(4) 0.5062(8) 0.106(2) Uani 1 1 d D U . . .
O1_4 O 0.675(2) 0.5119(7) 0.475(2) 0.114(3) Uani 1 1 d D U . . .
O2_4 O 0.7019(18) 0.5999(8) 0.5625(17) 0.108(3) Uani 1 1 d D U . . .
O3_4 O 0.4744(17) 0.5542(9) 0.5579(19) 0.109(3) Uani 1 1 d D U . . .
C1_3 C 0.6506(19) 0.4933(8) 1.0322(15) 0.067(4) Uani 0.495(15) 1 d D U P A 1
F1_3 F 0.5288(19) 0.5101(10) 1.0729(19) 0.070(5) Uani 0.495(15) 1 d D U P A 1
F2_3 F 0.752(2) 0.5076(10) 1.1106(19) 0.072(5) Uani 0.495(15) 1 d D U P A 1
F3_3 F 0.644(3) 0.4407(8) 1.040(2) 0.074(5) Uani 0.495(15) 1 d D U P A 1
S1_3 S 0.6796(11) 0.5197(6) 0.8947(10) 0.063(4) Uani 0.495(15) 1 d D U P A 1
O1_3 O 0.555(3) 0.5038(16) 0.827(3) 0.065(4) Uani 0.495(15) 1 d D U P A 1
O2_3 O 0.689(3) 0.5754(8) 0.917(3) 0.068(5) Uani 0.495(15) 1 d D U P A 1
O3_3 O 0.809(2) 0.4957(13) 0.864(2) 0.070(5) Uani 0.495(15) 1 d D U P A 1
C1_2 C 0.1278(14) 0.2228(5) 0.7592(12) 0.067(2) Uani 1 1 d D U . . .
F1_2 F 0.2004(15) 0.1803(5) 0.7934(12) 0.078(2) Uani 1 1 d D U . . .
F2_2 F -0.0075(13) 0.2079(5) 0.7692(13) 0.080(2) Uani 1 1 d D U . . .
F3_2 F 0.1510(16) 0.2598(5) 0.8400(12) 0.081(3) Uani 1 1 d D U . . .
S1_2 S 0.1624(5) 0.2483(2) 0.6245(5) 0.0519(11) Uani 1 1 d D U . . .
O1_2 O 0.3103(13) 0.2611(6) 0.6341(14) 0.065(2) Uani 1 1 d D U . . .
O2_2 O 0.1233(18) 0.2054(6) 0.5461(13) 0.068(3) Uani 1 1 d D U . . .
O3_2 O 0.0693(16) 0.2934(5) 0.6188(15) 0.071(3) Uani 1 1 d D U . . .
O1_1 O 0.3268(14) 0.5684(5) 0.8948(10) 0.040(3) Uani 1 1 d . . . . .
O2_1 O 0.2806(18) 0.6219(8) 1.0350(16) 0.085(6) Uani 1 1 d . . . . .
C2_1 C 0.449(5) 0.6922(18) 1.083(4) 0.16(2) Uani 1 1 d . . . . .
H2A_1 H 0.433825 0.683236 1.162691 0.188 Uiso 1 1 calc R U . . .
H2B_1 H 0.385491 0.720927 1.057748 0.188 Uiso 1 1 calc R U . . .
H2C_1 H 0.547585 0.703216 1.076087 0.188 Uiso 1 1 calc R U . . .
C4_1 C 0.250(3) 0.5860(11) 0.9627(18) 0.064(6) Uani 1 1 d . . . . .
C5_1 C 0.100(3) 0.5680(15) 0.969(2) 0.102(12) Uani 1 1 d . . . . .
H5A_1 H 0.055938 0.564673 0.891549 0.153 Uiso 1 1 calc R U . . .
H5B_1 H 0.047407 0.593842 1.012515 0.153 Uiso 1 1 calc R U . . .
H5C_1 H 0.098484 0.533846 1.008064 0.153 Uiso 1 1 calc R U . . .
C3_1 C 0.422(4) 0.6493(15) 1.015(4) 0.137(18) Uani 1 1 d . . . . .
H3A_1 H 0.499651 0.623582 1.029269 0.165 Uiso 1 1 calc R U . . .
H3AB_1 H 0.422104 0.660281 0.933864 0.165 Uiso 1 1 calc R U . . .
Tm1 Tm 0.35058(6) 0.53010(5) 0.71265(5) 0.03212(19) Uani 1 1 d . U . . .
O1 O 0.1994(14) 0.6024(5) 0.7016(11) 0.041(2) Uani 1 1 d . U . . .
N1 N 0.0575(18) 0.6685(6) 0.6371(14) 0.046(2) Uani 1 1 d . U . . .
H1 H -0.008582 0.679370 0.586434 0.055 Uiso 1 1 calc R U . . .
C1 C 0.477(3) 0.7449(10) 0.645(2) 0.068(5) Uani 1 1 d . U . . .
H1A H 0.538938 0.730101 0.588748 0.102 Uiso 1 1 calc R U . . .
H1B H 0.522054 0.740817 0.722413 0.102 Uiso 1 1 calc R U . . .
H1C H 0.461546 0.782415 0.628983 0.102 Uiso 1 1 calc R U . . .
Br1 Br 0.2250(3) 0.82677(13) 1.0129(2) 0.0870(9) Uani 1 1 d . U . . .
Br2 Br 0.9094(4) 0.38340(13) 0.2792(3) 0.1057(14) Uani 1 1 d . U . . .
O2 O 0.2094(12) 0.5175(4) 0.5542(10) 0.0357(18) Uani 1 1 d . U . . .
N2 N 0.0677(12) 0.5333(8) 0.5325(10) 0.0349(18) Uani 1 1 d . U . . .
C2 C 0.332(2) 0.7154(9) 0.6376(19) 0.057(3) Uani 1 1 d . U . . .
H2A H 0.281560 0.725226 0.564151 0.068 Uiso 1 1 calc R U . . .
H2AB H 0.351741 0.677189 0.634509 0.068 Uiso 1 1 calc R U . . .
C3 C 0.235(2) 0.7248(8) 0.7315(18) 0.052(3) Uani 1 1 d . U . . .
N3 N 0.1683(15) 0.4241(6) 0.7666(13) 0.039(2) Uani 1 1 d . U . . .
O3 O 0.2122(13) 0.4746(5) 0.7987(10) 0.0372(19) Uani 1 1 d . U . . .
C6 C 0.046(3) 0.7508(9) 0.9004(19) 0.059(3) Uani 1 1 d . U . . .
H6 H -0.014098 0.756948 0.961528 0.070 Uiso 1 1 calc R U . . .
C5 C 0.180(2) 0.7755(9) 0.8997(19) 0.055(3) Uani 1 1 d . U . . .
C4 C 0.271(3) 0.7631(9) 0.8180(19) 0.057(3) Uani 1 1 d . U . . .
H4 H 0.360519 0.780224 0.818415 0.068 Uiso 1 1 calc R U . . .
N4 N 0.4358(16) 0.3625(7) 0.6043(14) 0.045(2) Uani 1 1 d . U . . .
H4A H 0.397628 0.331177 0.612292 0.054 Uiso 1 1 calc R U . . .
O4 O 0.4238(12) 0.4495(5) 0.6519(11) 0.0377(19) Uani 1 1 d . U . . .
C7 C 0.003(2) 0.7168(9) 0.8096(19) 0.056(3) Uani 1 1 d . U . . .
C8 C 0.107(2) 0.7052(8) 0.7308(18) 0.050(2) Uani 1 1 d . U . . .
O8 O 0.505(2) 0.6094(7) 0.7383(17) 0.081(5) Uani 1 1 d . U . . .
H8A H 0.517668 0.625770 0.811401 0.097 Uiso 1 1 calc R U . . .
H8B H 0.552065 0.623267 0.674875 0.097 Uiso 1 1 calc R U . . .
C9 C -0.149(3) 0.6932(10) 0.798(2) 0.064(3) Uani 1 1 d . U . . .
H9A H -0.195508 0.706823 0.725307 0.077 Uiso 1 1 calc R U . . .
H9B H -0.139850 0.654620 0.788472 0.077 Uiso 1 1 calc R U . . .
C010 C 0.0848(19) 0.4215(8) 0.6521(16) 0.038(2) Uani 1 1 d . U . . .
H01A H 0.052794 0.384798 0.639177 0.046 Uiso 1 1 calc R U . . .
H01B H 0.149257 0.430377 0.590991 0.046 Uiso 1 1 calc R U . . .
C10 C -0.242(3) 0.7020(13) 0.885(2) 0.086(6) Uani 1 1 d . U . . .
H10A H -0.191648 0.696018 0.959647 0.103 Uiso 1 1 calc R U . . .
H10B H -0.322256 0.677818 0.875688 0.103 Uiso 1 1 calc R U . . .
H10C H -0.275995 0.738420 0.880690 0.103 Uiso 1 1 calc R U . . .
C11 C 0.109(2) 0.6196(8) 0.6267(16) 0.040(2) Uani 1 1 d . U . . .
C13 C 0.1443(19) 0.6103(7) 0.4197(15) 0.038(2) Uani 1 1 d . U . . .
H13A H 0.134238 0.648963 0.411628 0.046 Uiso 1 1 calc R U . . .
H13B H 0.245781 0.602433 0.436783 0.046 Uiso 1 1 calc R U . . .
C12 C 0.0595(19) 0.5917(7) 0.5203(15) 0.037(2) Uani 1 1 d . U . . .
H12 H -0.041927 0.601388 0.502932 0.045 Uiso 1 1 calc R U . . .
C14 C 0.096(2) 0.5845(8) 0.3082(15) 0.040(3) Uani 1 1 d . U . . .
H14A H 0.159720 0.595047 0.247471 0.048 Uiso 1 1 calc R U . . .
H14B H -0.000865 0.596241 0.284735 0.048 Uiso 1 1 calc R U . . .
C15 C 0.0990(17) 0.5256(9) 0.3220(13) 0.039(2) Uani 1 1 d . U . . .
H15A H 0.056982 0.509142 0.251132 0.047 Uiso 1 1 calc R U . . .
H15B H 0.198616 0.513700 0.332344 0.047 Uiso 1 1 calc R U . . .
C16 C 0.0207(19) 0.5078(7) 0.4208(15) 0.038(2) Uani 1 1 d . U . . .
H16A H 0.032040 0.469197 0.428840 0.045 Uiso 1 1 calc R U . . .
H16B H -0.081279 0.515119 0.404722 0.045 Uiso 1 1 calc R U . . .
C18 C -0.0444(18) 0.4577(7) 0.6393(16) 0.038(3) Uani 1 1 d . U . . .
H18A H -0.102822 0.445544 0.571285 0.045 Uiso 1 1 calc R U . . .
H18B H -0.100990 0.451842 0.706970 0.045 Uiso 1 1 calc R U . . .
C17 C -0.0251(18) 0.5160(6) 0.6272(15) 0.036(2) Uani 1 1 d . U . . .
H17A H 0.016083 0.529933 0.700989 0.043 Uiso 1 1 calc R U . . .
H17B H -0.119630 0.532311 0.613328 0.043 Uiso 1 1 calc R U . . .
C20 C 0.078(2) 0.4042(8) 0.8629(16) 0.043(2) Uani 1 1 d . U . . .
H20A H -0.004316 0.427902 0.869404 0.051 Uiso 1 1 calc R U . . .
H20B H 0.041251 0.368668 0.842718 0.051 Uiso 1 1 calc R U . . .
C21 C 0.158(2) 0.4017(8) 0.9734(17) 0.047(3) Uani 1 1 d . U . . .
H21A H 0.096337 0.386817 1.031230 0.057 Uiso 1 1 calc R U . . .
H21B H 0.184069 0.437883 0.997969 0.057 Uiso 1 1 calc R U . . .
C22 C 0.294(2) 0.3678(8) 0.9703(18) 0.048(3) Uani 1 1 d . U . . .
H22A H 0.350451 0.371458 1.044076 0.058 Uiso 1 1 calc R U . . .
H22B H 0.268107 0.330307 0.960262 0.058 Uiso 1 1 calc R U . . .
C23 C 0.382(2) 0.3850(8) 0.8733(16) 0.043(2) Uani 1 1 d . U . . .
H23A H 0.462295 0.360225 0.866940 0.052 Uiso 1 1 calc R U . . .
H23B H 0.422017 0.420354 0.890389 0.052 Uiso 1 1 calc R U . . .
C24 C 0.2946(19) 0.3867(8) 0.7587(16) 0.041(2) Uani 1 1 d . U . . .
H24 H 0.257967 0.350505 0.740805 0.049 Uiso 1 1 calc R U . . .
C25 C 0.3867(18) 0.4033(7) 0.6663(16) 0.038(2) Uani 1 1 d . U . . .
C26 C 0.548(2) 0.3680(8) 0.5259(18) 0.047(2) Uani 1 1 d . U . . .
C27 C 0.519(2) 0.3917(9) 0.4198(19) 0.052(3) Uani 1 1 d . U . . .
C28 C 0.628(2) 0.3977(9) 0.346(2) 0.056(3) Uani 1 1 d . U . . .
H28 H 0.612002 0.415421 0.274489 0.067 Uiso 1 1 calc R U . . .
C29 C 0.759(2) 0.3779(9) 0.3770(19) 0.054(3) Uani 1 1 d . U . . .
C30 C 0.791(2) 0.3503(9) 0.4849(19) 0.056(3) Uani 1 1 d . U . . .
H30 H 0.880048 0.334536 0.503984 0.068 Uiso 1 1 calc R U . . .
C31 C 0.677(2) 0.3488(9) 0.5589(19) 0.052(3) Uani 1 1 d . U . . .
C32 C 0.714(2) 0.3221(10) 0.674(2) 0.059(3) Uani 1 1 d . U . . .
H32A H 0.814804 0.329574 0.694992 0.071 Uiso 1 1 calc R U . . .
H32B H 0.657213 0.338907 0.732087 0.071 Uiso 1 1 calc R U . . .
C33 C 0.694(3) 0.2679(11) 0.680(2) 0.074(6) Uani 1 1 d . U . . .
H33A H 0.592983 0.260318 0.684660 0.111 Uiso 1 1 calc R U . . .
H33B H 0.746126 0.254253 0.749005 0.111 Uiso 1 1 calc R U . . .
H33C H 0.729217 0.251033 0.611947 0.111 Uiso 1 1 calc R U . . .
C34 C 0.377(2) 0.4124(10) 0.387(2) 0.058(3) Uani 1 1 d . U . . .
H34A H 0.383141 0.442847 0.334056 0.070 Uiso 1 1 calc R U . . .
H34B H 0.327142 0.423496 0.454909 0.070 Uiso 1 1 calc R U . . .
C35 C 0.299(3) 0.3650(14) 0.324(3) 0.096(7) Uani 1 1 d . U . . .
H35A H 0.307814 0.367849 0.241462 0.144 Uiso 1 1 calc R U . . .
H35B H 0.198230 0.365641 0.340881 0.144 Uiso 1 1 calc R U . . .
H35C H 0.341130 0.331836 0.352259 0.144 Uiso 1 1 calc R U . . .

loop_
_atom_site_aniso_label
_atom_site_aniso_U_11
_atom_site_aniso_U_22
_atom_site_aniso_U_33
_atom_site_aniso_U_23
_atom_site_aniso_U_13
_atom_site_aniso_U_12
C1_5 0.051(6) 0.066(7) 0.058(6) 0.007(5) 0.004(5) 0.019(5)
F1_5 0.058(6) 0.075(7) 0.062(7) 0.004(6) 0.011(6) 0.016(6)
F2_5 0.060(7) 0.069(7) 0.062(7) 0.002(6) 0.002(6) 0.017(6)
F3_5 0.058(6) 0.074(7) 0.063(7) 0.008(6) 0.000(6) 0.019(6)
S1_5 0.043(5) 0.060(6) 0.054(6) 0.011(4) 0.006(4) 0.019(4)
O1_5 0.053(7) 0.063(7) 0.058(7) 0.009(6) 0.006(6) 0.017(6)
O2_5 0.047(6) 0.064(7) 0.056(6) 0.007(5) 0.004(5) 0.019(5)
O3_5 0.051(6) 0.065(7) 0.062(7) 0.011(6) 0.004(6) 0.014(6)
C1_4 0.056(4) 0.134(6) 0.141(6) 0.044(5) 0.023(4) -0.009(4)
F1_4 0.064(5) 0.145(7) 0.144(7) 0.036(6) 0.027(5) -0.014(5)
F2_4 0.069(5) 0.133(7) 0.145(7) 0.042(6) 0.019(5) -0.005(5)
F3_4 0.068(5) 0.143(7) 0.151(7) 0.031(6) 0.017(5) -0.011(5)
S1_4 0.049(3) 0.130(6) 0.140(5) 0.047(5) 0.026(3) -0.009(3)
O1_4 0.059(5) 0.135(7) 0.149(7) 0.036(6) 0.020(6) -0.003(5)
O2_4 0.060(5) 0.128(7) 0.137(7) 0.046(6) 0.023(5) -0.006(5)
O3_4 0.055(4) 0.133(7) 0.142(6) 0.049(6) 0.028(4) -0.007(4)
C1_3 0.040(5) 0.106(10) 0.055(6) 0.002(6) -0.004(4) 0.006(6)
F1_3 0.045(6) 0.107(11) 0.058(7) 0.004(7) 0.000(5) 0.009(6)
F2_3 0.047(6) 0.109(11) 0.058(7) 0.001(7) -0.009(5) 0.010(7)
F3_3 0.049(6) 0.106(10) 0.065(7) 0.003(7) -0.010(6) 0.011(6)
S1_3 0.032(4) 0.106(10) 0.052(5) -0.001(5) -0.002(3) 0.006(5)
O1_3 0.036(5) 0.105(10) 0.054(6) -0.001(6) -0.005(5) 0.007(6)
O2_3 0.042(7) 0.106(10) 0.056(7) 0.001(7) -0.009(6) 0.005(6)
O3_3 0.039(6) 0.109(11) 0.060(7) 0.000(7) -0.004(5) 0.011(6)
C1_2 0.066(4) 0.051(4) 0.082(4) -0.006(4) -0.005(4) -0.014(4)
F1_2 0.084(5) 0.057(5) 0.091(5) 0.001(4) -0.012(5) -0.016(4)
F2_2 0.077(5) 0.065(5) 0.098(5) -0.002(5) 0.010(5) -0.020(4)
F3_2 0.088(5) 0.065(5) 0.088(5) -0.011(4) -0.002(5) -0.022(5)
S1_2 0.047(2) 0.036(2) 0.072(3) -0.004(2) -0.008(2) -0.0059(19)
O1_2 0.057(4) 0.049(5) 0.088(5) -0.009(5) -0.001(5) -0.012(4)
O2_2 0.072(5) 0.048(5) 0.082(5) -0.009(4) -0.006(5) -0.018(4)
O3_2 0.064(5) 0.050(5) 0.098(6) -0.005(5) -0.007(5) -0.004(4)
O1_1 0.050(7) 0.045(8) 0.027(6) 0.000(5) 0.004(6) 0.014(6)
O2_1 0.054(10) 0.112(16) 0.087(13) -0.045(12) -0.018(9) 0.035(10)
C2_1 0.16(4) 0.12(3) 0.18(4) -0.06(3) -0.05(3) 0.06(3)
C4_1 0.075(16) 0.080(17) 0.035(11) -0.014(11) -0.005(11) -0.001(13)
C5_1 0.071(18) 0.17(3) 0.071(18) 0.021(19) 0.036(15) 0.05(2)
C3_1 0.08(2) 0.10(3) 0.23(5) -0.09(3) -0.04(3) 0.04(2)
Tm1 0.0304(3) 0.0310(3) 0.0353(3) 0.0006(5) 0.0050(2) 0.0021(4)
O1 0.046(4) 0.037(4) 0.040(4) 0.003(4) 0.001(4) 0.009(4)
N1 0.051(5) 0.040(5) 0.046(5) -0.007(4) 0.000(4) 0.010(4)
C1 0.064(10) 0.061(11) 0.080(11) 0.007(10) 0.013(9) 0.006(9)
Br1 0.099(2) 0.095(2) 0.0634(15) -0.0389(15) -0.0255(14) 0.0239(17)
Br2 0.098(2) 0.096(2) 0.131(3) -0.066(2) 0.076(2) -0.0572(18)
O2 0.035(3) 0.033(4) 0.039(4) 0.001(3) 0.006(3) 0.003(3)
N2 0.037(4) 0.031(4) 0.037(4) -0.001(4) 0.004(3) 0.002(4)
C2 0.060(6) 0.051(6) 0.059(6) -0.005(6) 0.010(6) 0.007(6)
C3 0.055(5) 0.048(5) 0.052(5) -0.008(5) 0.004(5) 0.009(5)
N3 0.037(4) 0.036(4) 0.043(4) 0.005(4) 0.008(4) -0.001(4)
O3 0.037(4) 0.035(4) 0.040(4) 0.003(4) 0.008(3) -0.001(3)
C6 0.062(6) 0.056(6) 0.057(6) -0.012(5) 0.004(5) 0.012(5)
C5 0.058(6) 0.054(6) 0.052(6) -0.011(5) -0.002(5) 0.014(5)
C4 0.059(6) 0.054(6) 0.056(6) -0.010(5) 0.000(5) 0.011(5)
N4 0.039(4) 0.043(5) 0.052(5) -0.005(4) 0.008(4) 0.008(4)
O4 0.032(4) 0.037(4) 0.045(4) 0.001(4) 0.006(4) 0.006(3)
C7 0.059(5) 0.054(6) 0.054(5) -0.011(5) 0.005(5) 0.010(5)
C8 0.054(5) 0.046(5) 0.050(5) -0.007(4) 0.002(4) 0.011(4)
O8 0.083(10) 0.065(9) 0.094(11) 0.009(8) -0.009(9) -0.019(8)
C9 0.065(6) 0.062(7) 0.066(7) -0.011(6) 0.006(6) 0.006(6)
C010 0.038(4) 0.037(5) 0.040(4) 0.004(4) 0.006(4) 0.002(4)
C10 0.083(12) 0.089(13) 0.086(12) -0.023(11) 0.014(10) -0.003(11)
C11 0.042(5) 0.037(5) 0.040(5) -0.001(4) 0.004(4) 0.005(4)
C13 0.041(5) 0.035(5) 0.038(5) 0.001(4) 0.002(4) 0.003(4)
C12 0.040(4) 0.035(4) 0.037(4) 0.001(4) 0.004(4) 0.005(4)
C14 0.045(5) 0.040(5) 0.037(5) 0.000(5) 0.003(5) 0.003(5)
C15 0.042(5) 0.037(5) 0.039(5) -0.003(5) 0.003(4) 0.003(5)
C16 0.039(4) 0.034(5) 0.040(4) -0.003(4) 0.005(4) 0.002(4)
C18 0.035(5) 0.036(5) 0.044(5) -0.003(5) 0.011(5) 0.005(5)
C17 0.036(4) 0.035(5) 0.037(5) 0.000(4) 0.006(4) 0.002(4)
C20 0.043(5) 0.040(5) 0.046(5) 0.004(5) 0.009(4) -0.002(5)
C21 0.050(5) 0.044(5) 0.048(5) 0.004(5) 0.006(5) -0.003(5)
C22 0.053(6) 0.045(6) 0.046(6) 0.006(5) 0.005(5) -0.002(5)
C23 0.044(5) 0.040(5) 0.045(5) 0.005(5) 0.004(4) 0.000(5)
C24 0.040(4) 0.038(4) 0.045(4) 0.003(4) 0.007(4) 0.000(4)
C25 0.035(4) 0.038(4) 0.042(5) -0.001(4) 0.005(4) 0.004(4)
C26 0.043(4) 0.046(5) 0.054(5) -0.006(4) 0.010(4) 0.006(4)
C27 0.051(5) 0.047(5) 0.059(5) -0.010(5) 0.008(5) 0.006(5)
C28 0.056(5) 0.053(6) 0.062(6) -0.009(5) 0.015(5) 0.003(5)
C29 0.051(6) 0.049(6) 0.064(6) -0.015(5) 0.012(5) -0.002(5)
C30 0.050(5) 0.055(6) 0.065(6) -0.015(5) 0.007(5) 0.001(5)
C31 0.047(5) 0.050(5) 0.060(5) -0.007(5) 0.006(5) 0.008(5)
C32 0.051(6) 0.064(6) 0.062(6) -0.003(6) 0.003(6) 0.013(6)
C33 0.076(13) 0.072(10) 0.074(13) -0.005(11) 0.003(11) -0.001(11)
C34 0.058(6) 0.060(7) 0.057(6) -0.001(6) 0.008(6) 0.017(6)
C35 0.077(13) 0.111(15) 0.099(15) -0.001(13) -0.010(12) 0.004(12)

loop_
_atom_type_symbol
_atom_type_description
_atom_type_scat_dispersion_real
_atom_type_scat_dispersion_imag
_atom_type_scat_source
C C 0.0033 0.0016 'International Tables Vol C Tables 4.2.6.8 and 6.1.1.4'
H H 0.0000 0.0000 'International Tables Vol C Tables 4.2.6.8 and 6.1.1.4'
N N 0.0061 0.0033 'International Tables Vol C Tables 4.2.6.8 and 6.1.1.4'
O O 0.0106 0.0060 'International Tables Vol C Tables 4.2.6.8 and 6.1.1.4'
Tm Tm -0.3139 5.2483 'International Tables Vol C Tables 4.2.6.8 and 6.1.1.4'
Br Br -0.2901 2.4595 'International Tables Vol C Tables 4.2.6.8 and 6.1.1.4'
S S 0.1246 0.1234 'International Tables Vol C Tables 4.2.6.8 and 6.1.1.4'
F F 0.0171 0.0103 'International Tables Vol C Tables 4.2.6.8 and 6.1.1.4'

loop_
_geom_angle_atom_site_label_1
_geom_angle_atom_site_label_2
_geom_angle_atom_site_label_3
_geom_angle
F3_5 C1_5 F1_5 106.2(15)
F3_5 C1_5 F2_5 106.0(15)
F1_5 C1_5 F2_5 105.3(14)
F3_5 C1_5 S1_5 112.7(14)
F1_5 C1_5 S1_5 112.8(14)
F2_5 C1_5 S1_5 113.3(15)
O1_5 S1_5 O3_5 117.9(16)
O1_5 S1_5 O2_5 112.2(17)
O3_5 S1_5 O2_5 113.1(18)
O1_5 S1_5 C1_5 103.6(12)
O3_5 S1_5 C1_5 103.8(13)
O2_5 S1_5 C1_5 104.4(16)
S1_5 O2_5 Tm1 164(2)
F1_4 C1_4 F3_4 107.4(13)
F1_4 C1_4 F2_4 109.1(14)
F3_4 C1_4 F2_4 105.8(13)
F1_4 C1_4 S1_4 112.1(13)
F3_4 C1_4 S1_4 111.3(13)
F2_4 C1_4 S1_4 110.9(13)
O3_4 S1_4 O2_4 115.7(14)
O3_4 S1_4 O1_4 113.5(12)
O2_4 S1_4 O1_4 114.2(12)
O3_4 S1_4 C1_4 103.9(11)
O2_4 S1_4 C1_4 103.1(10)
O1_4 S1_4 C1_4 104.6(11)
S1_4 O3_4 Tm1 150.0(14)
F3_3 C1_3 F2_3 105.1(15)
F3_3 C1_3 F1_3 104.4(15)
F2_3 C1_3 F1_3 105.6(15)
F3_3 C1_3 S1_3 116.4(16)
F2_3 C1_3 S1_3 111.9(15)
F1_3 C1_3 S1_3 112.4(14)
O3_3 S1_3 O1_3 115.4(19)
O3_3 S1_3 O2_3 114.8(18)
O1_3 S1_3 O2_3 114.5(18)
O3_3 S1_3 C1_3 104.3(14)
O1_3 S1_3 C1_3 103.1(17)
O2_3 S1_3 C1_3 102.5(14)
S1_3 O1_3 Tm1 148(2)
F1_2 C1_2 F3_2 107.3(12)
F1_2 C1_2 F2_2 102.9(11)
F3_2 C1_2 F2_2 104.7(12)
F1_2 C1_2 S1_2 116.8(11)
F3_2 C1_2 S1_2 110.0(11)
F2_2 C1_2 S1_2 114.1(11)
O1_2 S1_2 O3_2 114.3(9)
O1_2 S1_2 O2_2 115.5(10)
O3_2 S1_2 O2_2 115.7(10)
O1_2 S1_2 C1_2 104.2(8)
O3_2 S1_2 C1_2 101.0(9)
O2_2 S1_2 C1_2 103.6(8)
C4_1 O1_1 Tm1 147.7(15)
C4_1 O2_1 C3_1 113(2)
C3_1 C2_1 H2A_1 109.5
C3_1 C2_1 H2B_1 109.5
H2A_1 C2_1 H2B_1 109.5
C3_1 C2_1 H2C_1 109.5
H2A_1 C2_1 H2C_1 109.5
H2B_1 C2_1 H2C_1 109.5
O1_1 C4_1 O2_1 126(2)
O1_1 C4_1 C5_1 122(2)
O2_1 C4_1 C5_1 112(2)
C4_1 C5_1 H5A_1 109.5
C4_1 C5_1 H5B_1 109.5
H5A_1 C5_1 H5B_1 109.5
C4_1 C5_1 H5C_1 109.5
H5A_1 C5_1 H5C_1 109.5
H5B_1 C5_1 H5C_1 109.5
C2_1 C3_1 O2_1 114(4)
C2_1 C3_1 H3A_1 108.7
O2_1 C3_1 H3A_1 108.7
C2_1 C3_1 H3AB_1 108.7
O2_1 C3_1 H3AB_1 108.7
H3A_1 C3_1 H3AB_1 107.6
O3 Tm1 O2 86.8(4)
O3 Tm1 O4 76.6(4)
O2 Tm1 O4 78.1(4)
O3 Tm1 O3_4 150.9(7)
O2 Tm1 O3_4 72.2(6)
O4 Tm1 O3_4 79.5(6)
O3 Tm1 O1 98.7(4)
O2 Tm1 O1 74.4(4)
O4 Tm1 O1 152.3(5)
O3_4 Tm1 O1 94.9(6)
O3 Tm1 O2_5 95.2(10)
O2 Tm1 O2_5 151.8(9)
O4 Tm1 O2_5 75.0(9)
O3_4 Tm1 O2_5 94.3(11)
O1 Tm1 O2_5 132.6(9)
O3 Tm1 O1_1 76.3(5)
O2 Tm1 O1_1 136.0(4)
O4 Tm1 O1_1 134.0(4)
O3_4 Tm1 O1_1 132.8(7)
O1 Tm1 O1_1 68.6(4)
O2_5 Tm1 O1_1 71.2(9)
O3 Tm1 O1_3 92.8(10)
O2 Tm1 O1_3 148.1(9)
O4 Tm1 O1_3 70.9(9)
O3_4 Tm1 O1_3 94.7(11)
O1 Tm1 O1_3 136.8(9)
O1_1 Tm1 O1_3 74.1(10)
O3 Tm1 O8 145.1(6)
O2 Tm1 O8 122.1(5)
O4 Tm1 O8 125.0(6)
O3_4 Tm1 O8 63.7(8)
O1 Tm1 O8 74.0(6)
O2_5 Tm1 O8 69.0(10)
O1_1 Tm1 O8 69.2(6)
O1_3 Tm1 O8 73.0(10)
C11 O1 Tm1 134.4(12)
C11 N1 C8 122.9(17)
C11 N1 H1 118.5
C8 N1 H1 118.5
C2 C1 H1A 109.5
C2 C1 H1B 109.5
H1A C1 H1B 109.5
C2 C1 H1C 109.5
H1A C1 H1C 109.5
H1B C1 H1C 109.5
N2 O2 Tm1 128.6(8)
O2 N2 C12 110.1(13)
O2 N2 C16 105.3(12)
C12 N2 C16 109.6(14)
O2 N2 C17 111.9(12)
C12 N2 C17 109.2(13)
C16 N2 C17 110.7(14)
C3 C2 C1 117(2)
C3 C2 H2A 108.0
C1 C2 H2A 108.0
C3 C2 H2AB 108.0
C1 C2 H2AB 108.0
H2A C2 H2AB 107.2
C8 C3 C4 117(2)
C8 C3 C2 123(2)
C4 C3 C2 120(2)
O3 N3 C010 114.2(13)
O3 N3 C24 111.4(13)
C010 N3 C24 106.8(13)
O3 N3 C20 106.1(13)
C010 N3 C20 110.3(14)
C24 N3 C20 107.9(14)
N3 O3 Tm1 129.9(9)
C7 C6 C5 119(2)
C7 C6 H6 120.3
C5 C6 H6 120.3
C4 C5 C6 120(2)
C4 C5 Br1 121.5(19)
C6 C5 Br1 118.1(16)
C5 C4 C3 121(2)
C5 C4 H4 119.4
C3 C4 H4 119.4
C25 N4 C26 123.1(17)
C25 N4 H4A 118.4
C26 N4 H4A 118.4
C25 O4 Tm1 135.5(11)
C6 C7 C8 116(2)
C6 C7 C9 122(2)
C8 C7 C9 122(2)
C3 C8 C7 126(2)
C3 C8 N1 119.6(18)
C7 C8 N1 113.9(19)
Tm1 O8 H8A 120.0
Tm1 O8 H8B 120.0
H8A O8 H8B 120.0
C10 C9 C7 119(2)
C10 C9 H9A 107.6
C7 C9 H9A 107.6
C10 C9 H9B 107.6
C7 C9 H9B 107.6
H9A C9 H9B 107.0
N3 C010 C18 115.7(15)
N3 C010 H01A 108.4
C18 C010 H01A 108.4
N3 C010 H01B 108.4
C18 C010 H01B 108.4
H01A C010 H01B 107.4
C9 C10 H10A 109.5
C9 C10 H10B 109.5
H10A C10 H10B 109.5
C9 C10 H10C 109.5
H10A C10 H10C 109.5
H10B C10 H10C 109.5
O1 C11 N1 119.5(18)
O1 C11 C12 125.7(17)
N1 C11 C12 114.7(17)
C14 C13 C12 112.6(16)
C14 C13 H13A 109.1
C12 C13 H13A 109.1
C14 C13 H13B 109.1
C12 C13 H13B 109.1
H13A C13 H13B 107.8
C11 C12 N2 112.5(15)
C11 C12 C13 109.8(16)
N2 C12 C13 110.7(13)
C11 C12 H12 107.9
N2 C12 H12 107.9
C13 C12 H12 107.9
C13 C14 C15 109.7(15)
C13 C14 H14A 109.7
C15 C14 H14A 109.7
C13 C14 H14B 109.7
C15 C14 H14B 109.7
H14A C14 H14B 108.2
C16 C15 C14 112.5(15)
C16 C15 H15A 109.1
C14 C15 H15A 109.1
C16 C15 H15B 109.1
C14 C15 H15B 109.1
H15A C15 H15B 107.8
C15 C16 N2 114.2(15)
C15 C16 H16A 108.7
N2 C16 H16A 108.7
C15 C16 H16B 108.7
N2 C16 H16B 108.7
H16A C16 H16B 107.6
C17 C18 C010 120.1(16)
C17 C18 H18A 107.3
C010 C18 H18A 107.3
C17 C18 H18B 107.3
C010 C18 H18B 107.3
H18A C18 H18B 106.9
C18 C17 N2 115.7(14)
C18 C17 H17A 108.4
N2 C17 H17A 108.4
C18 C17 H17B 108.4
N2 C17 H17B 108.4
H17A C17 H17B 107.4
C21 C20 N3 112.3(16)
C21 C20 H20A 109.1
N3 C20 H20A 109.1
C21 C20 H20B 109.1
N3 C20 H20B 109.1
H20A C20 H20B 107.9
C20 C21 C22 113.1(17)
C20 C21 H21A 109.0
C22 C21 H21A 109.0
C20 C21 H21B 109.0
C22 C21 H21B 109.0
H21A C21 H21B 107.8
C23 C22 C21 110.7(16)
C23 C22 H22A 109.5
C21 C22 H22A 109.5
C23 C22 H22B 109.5
C21 C22 H22B 109.5
H22A C22 H22B 108.1
C22 C23 C24 111.6(16)
C22 C23 H23A 109.3
C24 C23 H23A 109.3
C22 C23 H23B 109.3
C24 C23 H23B 109.3
H23A C23 H23B 108.0
C25 C24 N3 111.0(15)
C25 C24 C23 109.3(15)
N3 C24 C23 110.4(15)
C25 C24 H24 108.7
N3 C24 H24 108.7
C23 C24 H24 108.7
O4 C25 N4 122.8(16)
O4 C25 C24 123.3(16)
N4 C25 C24 113.7(16)
C31 C26 C27 122.5(19)
C31 C26 N4 117.9(19)
C27 C26 N4 119.6(18)
C26 C27 C28 119(2)
C26 C27 C34 121.3(19)
C28 C27 C34 120(2)
C29 C28 C27 119(2)
C29 C28 H28 120.4
C27 C28 H28 120.4
C28 C29 C30 123(2)
C28 C29 Br2 121.1(18)
C30 C29 Br2 115.8(16)
C31 C30 C29 114(2)
C31 C30 H30 122.8
C29 C30 H30 122.8
C26 C31 C30 122(2)
C26 C31 C32 124.8(19)
C30 C31 C32 113.7(19)
C33 C32 C31 118(2)
C33 C32 H32A 107.9
C31 C32 H32A 107.9
C33 C32 H32B 107.9
C31 C32 H32B 107.9
H32A C32 H32B 107.2
C32 C33 H33A 109.5
C32 C33 H33B 109.5
H33A C33 H33B 109.5
C32 C33 H33C 109.5
H33A C33 H33C 109.5
H33B C33 H33C 109.5
C27 C34 C35 104(2)
C27 C34 H34A 110.9
C35 C34 H34A 110.9
C27 C34 H34B 110.9
C35 C34 H34B 110.9
H34A C34 H34B 108.9
C34 C35 H35A 109.5
C34 C35 H35B 109.5
H35A C35 H35B 109.5
C34 C35 H35C 109.5
H35A C35 H35C 109.5
H35B C35 H35C 109.5

loop_
_geom_bond_atom_site_label_1
_geom_bond_atom_site_label_2
_geom_bond_distance
C1_5 F3_5 1.336(11)
C1_5 F1_5 1.340(11)
C1_5 F2_5 1.344(11)
C1_5 S1_5 1.763(18)
S1_5 O1_5 1.431(17)
S1_5 O3_5 1.435(17)
S1_5 O2_5 1.446(17)
O2_5 Tm1 2.332(19)
C1_4 F1_4 1.336(10)
C1_4 F3_4 1.336(10)
C1_4 F2_4 1.341(10)
C1_4 S1_4 1.752(17)
S1_4 O3_4 1.430(13)
S1_4 O2_4 1.456(16)
S1_4 O1_4 1.481(15)
O3_4 Tm1 2.291(16)
C1_3 F3_3 1.339(11)
C1_3 F2_3 1.339(11)
C1_3 F1_3 1.341(11)
C1_3 S1_3 1.775(18)
S1_3 O3_3 1.432(17)
S1_3 O1_3 1.439(17)
S1_3 O2_3 1.443(17)
O1_3 Tm1 2.38(2)
C1_2 F1_2 1.328(10)
C1_2 F3_2 1.340(10)
C1_2 F2_2 1.346(10)
C1_2 S1_2 1.749(15)
S1_2 O1_2 1.435(12)
S1_2 O3_2 1.446(13)
S1_2 O2_2 1.456(12)
O1_1 C4_1 1.19(3)
O1_1 Tm1 2.360(12)
O2_1 C4_1 1.27(3)
O2_1 C3_1 1.54(4)
C2_1 C3_1 1.36(5)
C2_1 H2A_1 0.9800
C2_1 H2B_1 0.9800
C2_1 H2C_1 0.9800
C4_1 C5_1 1.49(4)
C5_1 H5A_1 0.9800
C5_1 H5B_1 0.9800
C5_1 H5C_1 0.9800
C3_1 H3A_1 0.9900
C3_1 H3AB_1 0.9900
Tm1 O3 2.204(12)
Tm1 O2 2.241(12)
Tm1 O4 2.286(12)
Tm1 O1 2.327(12)
Tm1 O8 2.499(18)
O1 C11 1.26(2)
N1 C11 1.34(2)
N1 C8 1.49(3)
N1 H1 0.8800
C1 C2 1.56(3)
C1 H1A 0.9800
C1 H1B 0.9800
C1 H1C 0.9800
Br1 C5 1.89(2)
Br2 C29 1.88(2)
O2 N2 1.408(16)
N2 C12 1.49(3)
N2 C16 1.50(2)
N2 C17 1.51(2)
C2 C3 1.49(3)
C2 H2A 0.9900
C2 H2AB 0.9900
C3 C8 1.31(3)
C3 C4 1.43(3)
N3 O3 1.394(19)
N3 C010 1.51(2)
N3 C24 1.53(2)
N3 C20 1.54(2)
C6 C7 1.41(3)
C6 C5 1.41(3)
C6 H6 0.9500
C5 C4 1.36(3)
C4 H4 0.9500
N4 C25 1.36(2)
N4 C26 1.44(2)
N4 H4A 0.8800
O4 C25 1.24(2)
C7 C8 1.42(3)
C7 C9 1.56(3)
O8 H8A 0.9500
O8 H8B 0.9500
C9 C10 1.40(3)
C9 H9A 0.9900
C9 H9B 0.9900
C010 C18 1.53(2)
C010 H01A 0.9900
C010 H01B 0.9900
C10 H10A 0.9800
C10 H10B 0.9800
C10 H10C 0.9800
C11 C12 1.48(3)
C13 C14 1.50(3)
C13 C12 1.53(2)
C13 H13A 0.9900
C13 H13B 0.9900
C12 H12 1.0000
C14 C15 1.51(3)
C14 H14A 0.9900
C14 H14B 0.9900
C15 C16 1.48(2)
C15 H15A 0.9900
C15 H15B 0.9900
C16 H16A 0.9900
C16 H16B 0.9900
C18 C17 1.50(2)
C18 H18A 0.9900
C18 H18B 0.9900
C17 H17A 0.9900
C17 H17B 0.9900
C20 C21 1.46(3)
C20 H20A 0.9900
C20 H20B 0.9900
C21 C22 1.55(3)
C21 H21A 0.9900
C21 H21B 0.9900
C22 C23 1.51(3)
C22 H22A 0.9900
C22 H22B 0.9900
C23 C24 1.53(3)
C23 H23A 0.9900
C23 H23B 0.9900
C24 C25 1.49(2)
C24 H24 1.0000
C26 C31 1.35(3)
C26 C27 1.39(3)
C27 C28 1.40(3)
C27 C34 1.47(3)
C28 C29 1.37(3)
C28 H28 0.9500
C29 C30 1.46(3)
C30 C31 1.42(3)
C30 H30 0.9500
C31 C32 1.52(3)
C32 C33 1.39(3)
C32 H32A 0.9900
C32 H32B 0.9900
C33 H33A 0.9800
C33 H33B 0.9800
C33 H33C 0.9800
C34 C35 1.57(4)
C34 H34A 0.9900
C34 H34B 0.9900
C35 H35A 0.9800
C35 H35B 0.9800
C35 H35C 0.9800

loop_
_geom_hbond_atom_site_label_D
_geom_hbond_atom_site_label_H
_geom_hbond_atom_site_label_A
_geom_hbond_distance_DH
_geom_hbond_distance_HA
_geom_hbond_distance_DA
_geom_hbond_angle_DHA
_geom_hbond_site_symmetry_A
_geom_hbond_publ_flag
C2_1 H2B_1 Br1 0.98 3.12 4.08(4) 167.9 . yes
C3_1 H3A_1 F2_5^b 0.99 2.50 3.48(4) 171.8 . yes
C3_1 H3A_1 O2_3^a 0.99 2.58 3.40(4) 139.3 . yes
N4 H4A O1_2 0.88 1.98 2.86(2) 178.7 . yes
O8 H8B S1_4 0.95 2.59 3.16(2) 119.4 . yes
O8 H8B O2_4 0.95 2.07 2.86(3) 138.8 . yes
C010 H01A O3_2 0.99 2.34 3.28(2) 158.3 . yes
C010 H01B O2 0.99 2.33 2.97(2) 121.0 . yes
C16 H16A Br2 0.99 2.99 3.691(18) 129.2 1_455 yes
C17 H17A O1 0.99 2.53 3.14(2) 119.9 . yes
C17 H17A O3 0.99 2.54 3.10(2) 115.7 . yes
C23 H23B O1_3^a 0.99 2.59 3.49(4) 150.3 . yes
C24 H24 O1_2 1.00 2.65 3.51(2) 144.4 . yes
C24 H24 O3_2 1.00 2.65 3.52(3) 146.1 . yes

loop_
_geom_torsion_atom_site_label_1
_geom_torsion_atom_site_label_2
_geom_torsion_atom_site_label_3
_geom_torsion_atom_site_label_4
_geom_torsion
F3_5 C1_5 S1_5 O1_5 60.9(19)
F1_5 C1_5 S1_5 O1_5 -59.3(18)
F2_5 C1_5 S1_5 O1_5 -178.8(17)
F3_5 C1_5 S1_5 O3_5 -62.8(19)
F1_5 C1_5 S1_5 O3_5 177.0(18)
F2_5 C1_5 S1_5 O3_5 57.5(19)
F3_5 C1_5 S1_5 O2_5 178(2)
F1_5 C1_5 S1_5 O2_5 58(2)
F2_5 C1_5 S1_5 O2_5 -61(2)
O1_5 S1_5 O2_5 Tm1 -60(8)
O3_5 S1_5 O2_5 Tm1 76(8)
C1_5 S1_5 O2_5 Tm1 -171(8)
F1_4 C1_4 S1_4 O3_4 -174.7(16)
F3_4 C1_4 S1_4 O3_4 -54.4(16)
F2_4 C1_4 S1_4 O3_4 63.0(16)
F1_4 C1_4 S1_4 O2_4 64.2(16)
F3_4 C1_4 S1_4 O2_4 -175.5(14)
F2_4 C1_4 S1_4 O2_4 -58.0(14)
F1_4 C1_4 S1_4 O1_4 -55.5(16)
F3_4 C1_4 S1_4 O1_4 64.8(14)
F2_4 C1_4 S1_4 O1_4 -177.7(13)
O2_4 S1_4 O3_4 Tm1 -61(3)
O1_4 S1_4 O3_4 Tm1 74(3)
C1_4 S1_4 O3_4 Tm1 -173(3)
F3_3 C1_3 S1_3 O3_3 -57(2)
F2_3 C1_3 S1_3 O3_3 64(2)
F1_3 C1_3 S1_3 O3_3 -177(2)
F3_3 C1_3 S1_3 O1_3 64(2)
F2_3 C1_3 S1_3 O1_3 -175(2)
F1_3 C1_3 S1_3 O1_3 -56(2)
F3_3 C1_3 S1_3 O2_3 -177.0(18)
F2_3 C1_3 S1_3 O2_3 -56.1(19)
F1_3 C1_3 S1_3 O2_3 62.7(19)
O3_3 S1_3 O1_3 Tm1 -127(4)
O2_3 S1_3 O1_3 Tm1 9(5)
C1_3 S1_3 O1_3 Tm1 120(4)
F1_2 C1_2 S1_2 O1_2 -59.9(12)
F3_2 C1_2 S1_2 O1_2 62.7(12)
F2_2 C1_2 S1_2 O1_2 -179.9(11)
F1_2 C1_2 S1_2 O3_2 -178.6(12)
F3_2 C1_2 S1_2 O3_2 -56.1(12)
F2_2 C1_2 S1_2 O3_2 61.3(12)
F1_2 C1_2 S1_2 O2_2 61.3(13)
F3_2 C1_2 S1_2 O2_2 -176.1(12)
F2_2 C1_2 S1_2 O2_2 -58.8(13)
Tm1 O1_1 C4_1 O2_1 -149(2)
Tm1 O1_1 C4_1 C5_1 29(5)
C3_1 O2_1 C4_1 O1_1 10(4)
C3_1 O2_1 C4_1 C5_1 -168(3)
C4_1 O2_1 C3_1 C2_1 172(4)
Tm1 O2 N2 C12 70.0(14)
Tm1 O2 N2 C16 -172.0(10)
Tm1 O2 N2 C17 -51.7(19)
C1 C2 C3 C8 175(2)
C1 C2 C3 C4 5(3)
C010 N3 O3 Tm1 -60.5(17)
C24 N3 O3 Tm1 60.6(17)
C20 N3 O3 Tm1 177.8(11)
C7 C6 C5 C4 -6(4)
C7 C6 C5 Br1 172.8(17)
C6 C5 C4 C3 0(4)
Br1 C5 C4 C3 -179.0(17)
C8 C3 C4 C5 4(3)
C2 C3 C4 C5 175(2)
C5 C6 C7 C8 8(3)
C5 C6 C7 C9 -173(2)
C4 C3 C8 C7 -2(4)
C2 C3 C8 C7 -173(2)
C4 C3 C8 N1 174.8(19)
C2 C3 C8 N1 5(3)
C6 C7 C8 C3 -4(4)
C9 C7 C8 C3 177(2)
C6 C7 C8 N1 179.1(19)
C9 C7 C8 N1 0(3)
C11 N1 C8 C3 69(3)
C11 N1 C8 C7 -113(2)
C6 C7 C9 C10 -6(4)
C8 C7 C9 C10 173(3)
O3 N3 C010 C18 -54.3(19)
C24 N3 C010 C18 -177.9(15)
C20 N3 C010 C18 65(2)
Tm1 O1 C11 N1 -167.3(12)
Tm1 O1 C11 C12 8(3)
C8 N1 C11 O1 3(3)
C8 N1 C11 C12 -172.8(17)
O1 C11 C12 N2 28(3)
N1 C11 C12 N2 -156.2(15)
O1 C11 C12 C13 -96(2)
N1 C11 C12 C13 80(2)
O2 N2 C12 C11 -62.6(17)
C16 N2 C12 C11 -178.0(14)
C17 N2 C12 C11 60.6(18)
O2 N2 C12 C13 60.7(17)
C16 N2 C12 C13 -54.7(17)
C17 N2 C12 C13 -176.1(14)
C14 C13 C12 C11 -178.5(15)
C14 C13 C12 N2 57(2)
C12 C13 C14 C15 -54(2)
C13 C14 C15 C16 52(2)
C14 C15 C16 N2 -54(2)
O2 N2 C16 C15 -63.3(19)
C12 N2 C16 C15 55.1(19)
C17 N2 C16 C15 175.7(15)
N3 C010 C18 C17 72(2)
C010 C18 C17 N2 53(2)
O2 N2 C17 C18 -66(2)
C12 N2 C17 C18 171.8(15)
C16 N2 C17 C18 51(2)
O3 N3 C20 C21 -60.7(19)
C010 N3 C20 C21 175.1(16)
C24 N3 C20 C21 59(2)
N3 C20 C21 C22 -56(2)
C20 C21 C22 C23 52(2)
C21 C22 C23 C24 -52(2)
O3 N3 C24 C25 -64.4(19)
C010 N3 C24 C25 60.9(19)
C20 N3 C24 C25 179.6(15)
O3 N3 C24 C23 57.1(18)
C010 N3 C24 C23 -177.6(14)
C20 N3 C24 C23 -59.0(18)
C22 C23 C24 C25 -179.5(16)
C22 C23 C24 N3 58(2)
Tm1 O4 C25 N4 169.3(12)
Tm1 O4 C25 C24 -16(3)
C26 N4 C25 O4 8(3)
C26 N4 C25 C24 -167.6(18)
N3 C24 C25 O4 45(3)
C23 C24 C25 O4 -77(2)
N3 C24 C25 N4 -139.5(16)
C23 C24 C25 N4 98.4(19)
C25 N4 C26 C31 106(2)
C25 N4 C26 C27 -76(3)
C31 C26 C27 C28 -2(3)
N4 C26 C27 C28 178.8(19)
C31 C26 C27 C34 -180(2)
N4 C26 C27 C34 2(3)
C26 C27 C28 C29 3(3)
C34 C27 C28 C29 -179(2)
C27 C28 C29 C30 0(3)
C27 C28 C29 Br2 178.4(17)
C28 C29 C30 C31 -4(3)
Br2 C29 C30 C31 177.4(15)
C27 C26 C31 C30 -2(3)
N4 C26 C31 C30 177(2)
C27 C26 C31 C32 -179(2)
N4 C26 C31 C32 -1(3)
C29 C30 C31 C26 5(3)
C29 C30 C31 C32 -177.2(19)
C26 C31 C32 C33 89(3)
C30 C31 C32 C33 -89(3)
C26 C27 C34 C35 -91(3)
C28 C27 C34 C35 92(3)
